data_2106904
loop_
_publ_author_name
'Calleri, M.'
'Gazzoni, G.'

_publ_section_title
;
 The structures of (Sr, Ba) ( (Al, Ga)2 (Si, Ge)2 O8). III. The crystal
 structures of the paracelsian-like modifications of synthetic Sr Ga2 Ge2
 O8 and Ba Ga2 Ge2 O8
;
_journal_name_full 'Acta Crystallographica B (24,1968-38,1982)'
_journal_page_first 1196
_journal_page_last 1205
_journal_volume 32
_journal_year 1976
_chemical_formula_sum 'Ga2 Ge2 O8 Sr'
_chemical_name_systematic 'Sr (Ga2 Ge2 O8)'
_space_group_IT_number 14
_symmetry_space_group_name_Hall '-P 2yab'
_symmetry_space_group_name_H-M 'P 1 21/a 1'
_cell_angle_alpha 90
_cell_angle_beta 90.56
_cell_angle_gamma 90
_cell_formula_units_Z 4
_cell_length_a 9.21
_cell_length_b 9.666
_cell_length_c 8.57
_cell_volume 762.898
_citation_journal_id_ASTM ACBCAR
_cod_data_source_file Calleri_ACBCAR_1976_109.cif
_cod_data_source_block Ga2Ge2O8Sr1
_cod_original_cell_volume 762.8981
_cod_original_sg_symbol_Hall '-P 2ybc (z,y,-x)'
_cod_original_formula_sum 'Ga2 Ge2 O8 Sr1'
_cod_database_code 2106904

loop_
_symmetry_equiv_pos_as_xyz
x,y,z
-x+1/2,y+1/2,-z
-x,-y,-z
x-1/2,-y-1/2,z

loop_
_atom_site_label
_atom_site_type_symbol
_atom_site_fract_x
_atom_site_fract_y
_atom_site_fract_z
_atom_site_occupancy
_atom_site_U_iso_or_equiv
O8 O-2 0.3303 0.9248 0.7442 1 0.0
O7 O-2 0.0011 0.1362 0.7606 1 0.0
O6 O-2 0.8999 0.1971 0.431 1 0.0
O3 O-2 0.116 0.3708 0.935 1 0.0
O2 O-2 0.191 0.0798 0.4844 1 0.0
Sr1 Sr+2 0.8853 0.4127 0.2498 1 0.0
O1 O-2 0.1938 0.0921 0.0175 1 0.0
Ge2 Ge+4 0.2427 0.9206 0.5621 1 0.0
O5 O-2 0.9146 0.1971 1.0753 1 0.0
Ge1 Ge+4 0.0564 0.1992 0.9411 1 0.0
Ga2 Ga+3 0.2355 0.9243 0.9324 1 0.0
O4 O-2 0.1184 0.3736 0.5681 1 0.0
Ga1 Ga+3 0.0527 0.1942 0.5689 1 0.0
